data_4336478
loop_
_publ_author_name
'Adrien Kaeser'
'Meera Mohankumar'
'John Mohanraj'
'Filippo Monti'
'Michel Holler'
'Juan-Jos\'e Cid'
'Omar Moudam'
'Iwona Nierengarten'
'Lydia Karmazin-Brelot'
'Carine Duhayon'
'B\'eatrice Delavaux-Nicot'
'Nicola Armaroli'
'Jean-Fran\,cois Nierengarten'

_publ_contact_author_address
; 
Laboratoire de Chimie des Mat\'eriaux Mol\'eculaires, 
Universit\'e de Strasbourg et CNRS (UMR 7509), 
25 rue Becquerel, 67087 Strasbourg Cedex 2, France
;
_publ_contact_author_email nierengarten@unistra.fr
_publ_contact_author_name 'Jean-Francois Nierengarten'
_publ_contact_author_phone '+33 (0)3 68 85 27 63'
_publ_section_title
;
 Heteroleptic Copper(I) Complexes Prepared from Phenanthroline and
 Bis-Phosphine Ligands
;
_journal_name_full 'Inorganic Chemistry'
_journal_page_first 12140
_journal_page_last 12151
_journal_paper_doi 10.1021/ic4020042
_journal_volume 52
_journal_year 2013
_chemical_formula_moiety 'C98 H76 Cu2 N4 P4, 2(B F4), C H2 Cl2'
_chemical_formula_sum 'C99 H78 B2 Cl2 Cu2 F8 N4 P4'
_chemical_formula_weight 1819.13
_chemical_name_systematic
;
 ?
;
_space_group_IT_number 14
_symmetry_cell_setting monoclinic
_symmetry_space_group_name_Hall '-P 2ybc'
_symmetry_space_group_name_H-M 'P 1 21/c 1'
_atom_sites_solution_hydrogens geom
_atom_sites_solution_primary direct
_atom_sites_solution_secondary difmap
_audit_creation_method SHELXL-97
_cell_angle_alpha 90.00
_cell_angle_beta 106.8340(10)
_cell_angle_gamma 90.00
_cell_formula_units_Z 4
_cell_length_a 14.85690(10)
_cell_length_b 26.6640(2)
_cell_length_c 25.5647(2)
_cell_measurement_reflns_used 192501
_cell_measurement_temperature 173(2)
_cell_measurement_theta_max 27.485
_cell_measurement_theta_min 0.407
_cell_volume 9693.33(13)
_computing_cell_refinement 'Denzo (Nonius B.V., 1998)'
_computing_data_collection 'Collect (Nonius B.V., 1998)'
_computing_data_reduction 'Denzo (Nonius B.V., 1998)'
_computing_molecular_graphics 'PLATON 98 (Spek, 1998)'
_computing_publication_material 'SHELXL-97 (Sheldrick, 1997)'
_computing_structure_refinement 'SHELXL-97 (Sheldrick, 2008)'
_computing_structure_solution 'SHELXS-97 (Sheldrick, 1997)'
_diffrn_ambient_temperature 173(2)
_diffrn_measured_fraction_theta_full 0.999
_diffrn_measured_fraction_theta_max 0.999
_diffrn_measurement_device_type KappaCCD
_diffrn_measurement_method 'phi and omega scans'
_diffrn_radiation_monochromator graphite
_diffrn_radiation_source 'fine-focus sealed tube'
_diffrn_radiation_type MoK\a
_diffrn_radiation_wavelength 0.71073
_diffrn_reflns_av_R_equivalents 0.0584
_diffrn_reflns_av_sigmaI/netI 0.0402
_diffrn_reflns_limit_h_max 17
_diffrn_reflns_limit_h_min -19
_diffrn_reflns_limit_k_max 34
_diffrn_reflns_limit_k_min -34
_diffrn_reflns_limit_l_max 30
_diffrn_reflns_limit_l_min -33
_diffrn_reflns_number 151203
_diffrn_reflns_theta_full 27.49
_diffrn_reflns_theta_max 27.49
_diffrn_reflns_theta_min 1.13
_exptl_absorpt_coefficient_mu 0.621
_exptl_absorpt_correction_T_max 0.84015
_exptl_absorpt_correction_T_min 0.69776
_exptl_absorpt_correction_type multi-scan
_exptl_absorpt_process_details 'MULscanABS in PLATON (Spek, 2003)'
_exptl_crystal_colour yellow
_exptl_crystal_density_diffrn 1.247
_exptl_crystal_description prism
_exptl_crystal_F_000 3736
_exptl_crystal_size_max 0.50
_exptl_crystal_size_mid 0.40
_exptl_crystal_size_min 0.30
_platon_squeeze_details
;
 The residual electron density was assigned to four molecules of the
 dichloromethane solvent [677/4 = 169 e per asymmetric unit; four molecules
 of CH2Cl2 would give 168e].
;
_refine_diff_density_max 2.444
_refine_diff_density_min -1.257
_refine_diff_density_rms 0.120
_refine_ls_extinction_method none
_refine_ls_goodness_of_fit_ref 1.053
_refine_ls_hydrogen_treatment constr
_refine_ls_matrix_type full
_refine_ls_number_parameters 1060
_refine_ls_number_reflns 22231
_refine_ls_number_restraints 0
_refine_ls_restrained_S_all 1.053
_refine_ls_R_factor_all 0.0807
_refine_ls_R_factor_gt 0.0601
_refine_ls_shift/su_max 0.001
_refine_ls_shift/su_mean 0.000
_refine_ls_structure_factor_coef Fsqd
_refine_ls_weighting_details 'calc w=1/[\s^2^(Fo^2^)+(0.1125P)^2^+4.0414P] where P=(Fo^2^+2Fc^2^)/3'
_refine_ls_weighting_scheme calc
_refine_ls_wR_factor_gt 0.1728
_refine_ls_wR_factor_ref 0.1830
_reflns_number_gt 16541
_reflns_number_total 22231
_reflns_threshold_expression I>2\s(I)
_cod_data_source_file ic4020042_si_005.cif
_cod_data_source_block nieren20
_cod_original_cell_volume 9693.33(12)
_cod_original_sg_symbol_H-M 'P 21/c'
_cod_database_code 4336478

loop_
_symmetry_equiv_pos_as_xyz
'x, y, z'
'-x, y+1/2, -z+1/2'
'-x, -y, -z'
'x, -y-1/2, z-1/2'

loop_
_atom_site_label
_atom_site_type_symbol
_atom_site_fract_x
_atom_site_fract_y
_atom_site_fract_z
_atom_site_U_iso_or_equiv
_atom_site_adp_type
_atom_site_occupancy
_atom_site_symmetry_multiplicity
_atom_site_calc_flag
_atom_site_refinement_flags
C1 C 0.4259(2) 0.12218(11) 0.07599(12) 0.0321(6) Uani 1 1 d .
H1 H 0.4056 0.1523 0.0562 0.038 Uiso 1 1 calc R
C2 C 0.5005(2) 0.09607(11) 0.06651(12) 0.0352(6) Uani 1 1 d .
H2 H 0.5296 0.1086 0.0406 0.042 Uiso 1 1 calc R
C3 C 0.5325(2) 0.05263(11) 0.09385(12) 0.0336(6) Uani 1 1 d .
C4 C 0.4865(2) 0.03449(11) 0.13195(12) 0.0320(6) Uani 1 1 d .
C5 C 0.5146(2) -0.00953(11) 0.16467(14) 0.0391(7) Uani 1 1 d .
H5 H 0.5662 -0.0288 0.1609 0.047 Uiso 1 1 calc R
C6 C 0.4692(2) -0.02429(11) 0.20095(14) 0.0389(7) Uani 1 1 d .
H6 H 0.4896 -0.0538 0.2219 0.047 Uiso 1 1 calc R
C7 C 0.3909(2) 0.00336(11) 0.20857(12) 0.0336(6) Uani 1 1 d .
C8 C 0.3404(2) -0.01092(11) 0.24587(13) 0.0375(7) Uani 1 1 d .
C9 C 0.2708(2) 0.02119(12) 0.25176(14) 0.0406(7) Uani 1 1 d .
H9 H 0.2354 0.0127 0.2761 0.049 Uiso 1 1 calc R
C10 C 0.2524(2) 0.06547(11) 0.22252(13) 0.0385(7) Uani 1 1 d .
H10 H 0.2055 0.0871 0.2283 0.046 Uiso 1 1 calc R
C11 C 0.3652(2) 0.04855(10) 0.17926(12) 0.0299(6) Uani 1 1 d .
C12 C 0.41223(19) 0.06348(10) 0.13968(11) 0.0291(6) Uani 1 1 d .
C13 C 0.6158(2) 0.02674(12) 0.08418(12) 0.0364(7) Uani 1 1 d .
C14 C 0.7007(2) 0.05323(13) 0.09505(14) 0.0439(8) Uani 1 1 d .
H14 H 0.7045 0.0864 0.1090 0.053 Uiso 1 1 calc R
C15 C 0.7789(3) 0.03129(16) 0.08554(16) 0.0539(9) Uani 1 1 d .
H15 H 0.8365 0.0493 0.0931 0.065 Uiso 1 1 calc R
C16 C 0.7729(3) -0.01674(16) 0.06503(15) 0.0541(9) Uani 1 1 d .
H16 H 0.8265 -0.0317 0.0583 0.065 Uiso 1 1 calc R
C17 C 0.6905(3) -0.04324(15) 0.05423(15) 0.0568(10) Uani 1 1 d .
H17 H 0.6874 -0.0765 0.0405 0.068 Uiso 1 1 calc R
C18 C 0.6105(3) -0.02124(14) 0.06339(15) 0.0484(8) Uani 1 1 d .
H18 H 0.5530 -0.0393 0.0553 0.058 Uiso 1 1 calc R
C19 C 0.3578(2) -0.05899(12) 0.27665(15) 0.0433(8) Uani 1 1 d .
C20 C 0.3760(3) -0.05912(16) 0.33317(16) 0.0588(10) Uani 1 1 d .
H20 H 0.3791 -0.0283 0.3523 0.071 Uiso 1 1 calc R
C21 C 0.3896(3) -0.10444(19) 0.36178(19) 0.0725(13) Uani 1 1 d .
H21 H 0.4031 -0.1043 0.4004 0.087 Uiso 1 1 calc R
C22 C 0.3834(3) -0.14922(16) 0.3344(2) 0.0654(12) Uani 1 1 d .
H22 H 0.3924 -0.1800 0.3540 0.078 Uiso 1 1 calc R
C23 C 0.3644(2) -0.14939(13) 0.27887(19) 0.0550(10) Uani 1 1 d .
H23 H 0.3594 -0.1804 0.2599 0.066 Uiso 1 1 calc R
C24 C 0.3522(2) -0.10460(12) 0.24977(16) 0.0444(8) Uani 1 1 d .
H24 H 0.3398 -0.1052 0.2112 0.053 Uiso 1 1 calc R
C25 C 0.1096(2) 0.08058(11) 0.08346(13) 0.0357(6) Uani 1 1 d .
C26 C 0.1566(3) 0.04441(13) 0.06138(16) 0.0529(9) Uani 1 1 d .
H26 H 0.1974 0.0547 0.0408 0.063 Uiso 1 1 calc R
C27 C 0.1442(3) -0.00612(14) 0.06927(19) 0.0676(11) Uani 1 1 d .
H27 H 0.1766 -0.0306 0.0546 0.081 Uiso 1 1 calc R
C28 C 0.0835(3) -0.02049(15) 0.0990(2) 0.0706(12) Uani 1 1 d .
H28 H 0.0737 -0.0551 0.1041 0.085 Uiso 1 1 calc R
C29 C 0.0376(3) 0.01465(16) 0.1210(2) 0.0658(12) Uani 1 1 d .
H29 H -0.0030 0.0042 0.1416 0.079 Uiso 1 1 calc R
C30 C 0.0503(2) 0.06575(13) 0.11334(16) 0.0476(8) Uani 1 1 d .
H30 H 0.0184 0.0901 0.1285 0.057 Uiso 1 1 calc R
C31 C 0.1464(2) 0.15400(10) 0.01054(12) 0.0310(6) Uani 1 1 d .
C32 C 0.0782(2) 0.13116(13) -0.03247(13) 0.0407(7) Uani 1 1 d .
H32 H 0.0324 0.1097 -0.0249 0.049 Uiso 1 1 calc R
C33 C 0.0774(3) 0.13989(14) -0.08590(14) 0.0481(8) Uani 1 1 d .
H33 H 0.0311 0.1243 -0.1150 0.058 Uiso 1 1 calc R
C34 C 0.1433(2) 0.17094(15) -0.09725(14) 0.0503(9) Uani 1 1 d .
H34 H 0.1417 0.1770 -0.1341 0.060 Uiso 1 1 calc R
C35 C 0.2118(3) 0.19334(14) -0.05545(14) 0.0469(8) Uani 1 1 d .
H35 H 0.2572 0.2147 -0.0635 0.056 Uiso 1 1 calc R
C36 C 0.2140(2) 0.18444(12) -0.00125(13) 0.0366(7) Uani 1 1 d .
H36 H 0.2618 0.1992 0.0277 0.044 Uiso 1 1 calc R
C37 C 0.50398(19) 0.17114(11) 0.21477(12) 0.0314(6) Uani 1 1 d .
C38 C 0.5305(2) 0.13096(12) 0.25105(13) 0.0382(7) Uani 1 1 d .
H38 H 0.4907 0.1205 0.2721 0.046 Uiso 1 1 calc R
C39 C 0.6158(3) 0.10597(13) 0.25650(15) 0.0505(9) Uani 1 1 d .
H39 H 0.6335 0.0786 0.2812 0.061 Uiso 1 1 calc R
C40 C 0.6739(2) 0.12080(14) 0.22629(16) 0.0513(9) Uani 1 1 d .
H40 H 0.7317 0.1038 0.2303 0.062 Uiso 1 1 calc R
C41 C 0.6487(2) 0.16021(14) 0.19023(15) 0.0459(8) Uani 1 1 d .
H41 H 0.6893 0.1704 0.1695 0.055 Uiso 1 1 calc R
C42 C 0.5629(2) 0.18562(12) 0.18387(13) 0.0370(7) Uani 1 1 d .
H42 H 0.5454 0.2125 0.1586 0.044 Uiso 1 1 calc R
C43 C 0.3725(2) 0.20166(10) 0.27076(11) 0.0302(6) Uani 1 1 d .
C44 C 0.4444(2) 0.21719(11) 0.31605(12) 0.0369(7) Uani 1 1 d .
H44 H 0.5038 0.2260 0.3118 0.044 Uiso 1 1 calc R
C45 C 0.4305(3) 0.21994(13) 0.36741(13) 0.0468(8) Uani 1 1 d .
H45 H 0.4797 0.2311 0.3980 0.056 Uiso 1 1 calc R
C46 C 0.3446(3) 0.20637(13) 0.37371(14) 0.0491(9) Uani 1 1 d .
H46 H 0.3352 0.2078 0.4089 0.059 Uiso 1 1 calc R
C47 C 0.2720(3) 0.19068(12) 0.32939(14) 0.0448(8) Uani 1 1 d .
H47 H 0.2127 0.1818 0.3339 0.054 Uiso 1 1 calc R
C48 C 0.2870(2) 0.18805(11) 0.27781(13) 0.0362(7) Uani 1 1 d .
H48 H 0.2378 0.1768 0.2473 0.043 Uiso 1 1 calc R
C49 C 0.0470(2) 0.18291(10) 0.08686(12) 0.0319(6) Uani 1 1 d .
H49A H 0.0323 0.1728 0.1207 0.038 Uiso 1 1 calc R
H49B H -0.0079 0.1740 0.0557 0.038 Uiso 1 1 calc R
C50 C 0.4021(2) 0.26226(10) 0.18180(11) 0.0291(6) Uani 1 1 d .
H50A H 0.4022 0.2618 0.1431 0.035 Uiso 1 1 calc R
H50B H 0.4648 0.2741 0.2038 0.035 Uiso 1 1 calc R
C51 C 0.0648(2) 0.25249(11) 0.24208(12) 0.0346(6) Uani 1 1 d .
H51 H 0.1072 0.2251 0.2460 0.041 Uiso 1 1 calc R
C52 C -0.0052(2) 0.24983(12) 0.26843(13) 0.0387(7) Uani 1 1 d .
H52 H -0.0099 0.2210 0.2893 0.046 Uiso 1 1 calc R
C53 C -0.0679(2) 0.28900(12) 0.26425(12) 0.0355(6) Uani 1 1 d .
C54 C -0.0587(2) 0.33087(11) 0.23164(12) 0.0323(6) Uani 1 1 d .
C55 C -0.1235(2) 0.37239(12) 0.21967(14) 0.0422(7) Uani 1 1 d .
H55 H -0.1736 0.3733 0.2359 0.051 Uiso 1 1 calc R
C56 C -0.1151(2) 0.40962(12) 0.18643(14) 0.0433(7) Uani 1 1 d .
H56 H -0.1588 0.4365 0.1801 0.052 Uiso 1 1 calc R
C57 C -0.0424(2) 0.41013(11) 0.16019(12) 0.0354(6) Uani 1 1 d .
C58 C -0.0339(2) 0.44793(11) 0.12251(13) 0.0417(7) Uani 1 1 d .
C59 C 0.0370(2) 0.44279(12) 0.09779(14) 0.0434(7) Uani 1 1 d .
H59 H 0.0445 0.4673 0.0725 0.052 Uiso 1 1 calc R
C60 C 0.0974(2) 0.40170(11) 0.10994(13) 0.0396(7) Uani 1 1 d .
H60 H 0.1459 0.3992 0.0926 0.048 Uiso 1 1 calc R
C61 C 0.0217(2) 0.36979(10) 0.16992(12) 0.0320(6) Uani 1 1 d .
C62 C 0.01315(19) 0.32986(10) 0.20608(11) 0.0298(6) Uani 1 1 d .
C63 C -0.1421(2) 0.28461(13) 0.29219(13) 0.0385(7) Uani 1 1 d .
C64 C -0.1942(2) 0.24025(14) 0.28628(14) 0.0458(8) Uani 1 1 d .
H64 H -0.1841 0.2146 0.2628 0.055 Uiso 1 1 calc R
C65 C -0.2611(3) 0.23328(16) 0.31459(17) 0.0582(10) Uani 1 1 d .
H65 H -0.2969 0.2032 0.3099 0.070 Uiso 1 1 calc R
C66 C -0.2746(3) 0.27030(18) 0.34924(18) 0.0685(12) Uani 1 1 d .
H66 H -0.3199 0.2657 0.3685 0.082 Uiso 1 1 calc R
C67 C -0.2224(3) 0.31422(17) 0.35602(16) 0.0607(10) Uani 1 1 d .
H67 H -0.2315 0.3394 0.3803 0.073 Uiso 1 1 calc R
C68 C -0.1566(2) 0.32172(15) 0.32737(15) 0.0485(8) Uani 1 1 d .
H68 H -0.1217 0.3521 0.3318 0.058 Uiso 1 1 calc R
C69 C -0.1005(4) 0.49092(17) 0.1117(2) 0.0776(5) Uani 1 1 d .
C70 C -0.0932(4) 0.52822(16) 0.1498(2) 0.0776(5) Uani 1 1 d .
H70 H -0.0431 0.5272 0.1828 0.093 Uiso 1 1 calc R
C71 C -0.1569(3) 0.56714(17) 0.1412(2) 0.0776(5) Uani 1 1 d .
H71 H -0.1499 0.5928 0.1678 0.093 Uiso 1 1 calc R
C72 C -0.2281(4) 0.56872(17) 0.0958(2) 0.0776(5) Uani 1 1 d .
H72 H -0.2755 0.5936 0.0915 0.093 Uiso 1 1 calc R
C73 C -0.2334(4) 0.53384(16) 0.0542(2) 0.0776(5) Uani 1 1 d .
H73 H -0.2816 0.5369 0.0206 0.093 Uiso 1 1 calc R
C74 C -0.1684(3) 0.49418(17) 0.0617(2) 0.0776(5) Uani 1 1 d .
H74 H -0.1711 0.4706 0.0334 0.093 Uiso 1 1 calc R
C75 C -0.0598(2) 0.27134(11) 0.08285(12) 0.0335(6) Uani 1 1 d .
C76 C -0.1124(2) 0.24663(14) 0.11247(14) 0.0438(8) Uani 1 1 d .
H76 H -0.0876 0.2181 0.1342 0.053 Uiso 1 1 calc R
C77 C -0.2017(3) 0.26454(17) 0.10960(17) 0.0589(10) Uani 1 1 d .
H77 H -0.2383 0.2475 0.1290 0.071 Uiso 1 1 calc R
C78 C -0.2383(3) 0.30650(18) 0.0792(2) 0.0674(12) Uani 1 1 d .
H78 H -0.2993 0.3182 0.0779 0.081 Uiso 1 1 calc R
C79 C -0.1860(3) 0.33151(15) 0.05059(17) 0.0579(10) Uani 1 1 d .
H79 H -0.2104 0.3606 0.0298 0.070 Uiso 1 1 calc R
C80 C -0.0970(2) 0.31348(12) 0.05266(14) 0.0423(7) Uani 1 1 d .
H80 H -0.0610 0.3305 0.0329 0.051 Uiso 1 1 calc R
C81 C 0.0698(2) 0.27052(11) 0.02081(12) 0.0352(6) Uani 1 1 d .
C82 C 0.0040(2) 0.25608(12) -0.02772(12) 0.0403(7) Uani 1 1 d .
H82 H -0.0447 0.2333 -0.0269 0.048 Uiso 1 1 calc R
C83 C 0.0096(3) 0.27494(15) -0.07720(14) 0.0550(9) Uani 1 1 d .
H83 H -0.0355 0.2654 -0.1103 0.066 Uiso 1 1 calc R
C84 C 0.0815(4) 0.30800(16) -0.07804(16) 0.0692(12) Uani 1 1 d .
H84 H 0.0854 0.3210 -0.1119 0.083 Uiso 1 1 calc R
C85 C 0.1464(3) 0.32198(15) -0.03080(17) 0.0664(12) Uani 1 1 d .
H85 H 0.1953 0.3446 -0.0318 0.080 Uiso 1 1 calc R
C86 C 0.1413(3) 0.30310(13) 0.01896(14) 0.0472(8) Uani 1 1 d .
H86 H 0.1872 0.3126 0.0518 0.057 Uiso 1 1 calc R
C87 C 0.3587(2) 0.32793(10) 0.25994(12) 0.0313(6) Uani 1 1 d .
C88 C 0.4535(2) 0.33655(12) 0.28419(14) 0.0414(7) Uani 1 1 d .
H88 H 0.4961 0.3323 0.2631 0.050 Uiso 1 1 calc R
C89 C 0.4881(3) 0.35108(12) 0.33822(15) 0.0463(8) Uani 1 1 d .
H89 H 0.5536 0.3564 0.3540 0.056 Uiso 1 1 calc R
C90 C 0.4265(3) 0.35779(13) 0.36903(14) 0.0519(9) Uani 1 1 d .
H90 H 0.4493 0.3662 0.4067 0.062 Uiso 1 1 calc R
C91 C 0.3308(3) 0.35208(18) 0.34426(16) 0.0660(12) Uani 1 1 d .
H91 H 0.2877 0.3592 0.3644 0.079 Uiso 1 1 calc R
C92 C 0.2974(2) 0.33620(15) 0.29076(15) 0.0499(9) Uani 1 1 d .
H92 H 0.2319 0.3309 0.2750 0.060 Uiso 1 1 calc R
C93 C 0.3427(2) 0.36224(11) 0.15239(13) 0.0347(6) Uani 1 1 d .
C94 C 0.3573(2) 0.35667(13) 0.10109(14) 0.0451(8) Uani 1 1 d .
H94 H 0.3560 0.3243 0.0854 0.054 Uiso 1 1 calc R
C95 C 0.3736(3) 0.39871(16) 0.07311(17) 0.0636(11) Uani 1 1 d .
H95 H 0.3843 0.3948 0.0385 0.076 Uiso 1 1 calc R
C96 C 0.3744(4) 0.44515(17) 0.0944(2) 0.0769(14) Uani 1 1 d .
H96 H 0.3862 0.4735 0.0748 0.092 Uiso 1 1 calc R
C97 C 0.3582(3) 0.45149(15) 0.1442(2) 0.0727(13) Uani 1 1 d .
H97 H 0.3576 0.4842 0.1588 0.087 Uiso 1 1 calc R
C98 C 0.3428(3) 0.40994(12) 0.17349(16) 0.0504(9) Uani 1 1 d .
H98 H 0.3322 0.4144 0.2081 0.061 Uiso 1 1 calc R
C99 C 0.1783(4) 0.4822(2) 0.2891(2) 0.0887(15) Uani 1 1 d .
H99A H 0.1522 0.5143 0.2976 0.106 Uiso 1 1 calc R
H99B H 0.2398 0.4771 0.3168 0.106 Uiso 1 1 calc R
N1 N 0.29746(16) 0.07936(8) 0.18646(10) 0.0300(5) Uani 1 1 d .
N2 N 0.38146(16) 0.10699(8) 0.11159(9) 0.0289(5) Uani 1 1 d .
N3 N 0.07517(16) 0.29107(9) 0.21200(9) 0.0302(5) Uani 1 1 d .
N4 N 0.09034(17) 0.36569(9) 0.14474(10) 0.0329(5) Uani 1 1 d .
F1 F 0.4918(4) 0.20222(14) 0.50714(14) 0.1420(17) Uani 1 1 d .
F2 F 0.5623(3) 0.25303(18) 0.57307(13) 0.1342(15) Uani 1 1 d .
F3 F 0.4103(2) 0.25296(11) 0.55164(15) 0.0987(10) Uani 1 1 d .
F4 F 0.4787(3) 0.28398(13) 0.49285(13) 0.1248(14) Uani 1 1 d .
F5 F 0.0300(3) 0.56801(10) 0.27752(13) 0.1133(12) Uani 1 1 d .
F6 F -0.0515(2) 0.63829(10) 0.27280(17) 0.1076(12) Uani 1 1 d .
F7 F 0.0481(3) 0.63005(12) 0.22099(14) 0.1117(12) Uani 1 1 d .
F8 F 0.0998(3) 0.64127(17) 0.31100(18) 0.1435(16) Uani 1 1 d .
P1 P 0.14811(5) 0.14589(3) 0.08141(3) 0.02864(16) Uani 1 1 d .
P2 P 0.38645(5) 0.19771(3) 0.20242(3) 0.02598(15) Uani 1 1 d .
P3 P 0.06096(5) 0.25185(3) 0.08786(3) 0.02870(16) Uani 1 1 d .
P4 P 0.31340(5) 0.30810(3) 0.18884(3) 0.02756(16) Uani 1 1 d .
Cl1 Cl 0.19693(12) 0.48731(7) 0.22597(6) 0.1060(5) Uani 1 1 d .
Cl2 Cl 0.10259(9) 0.43357(5) 0.29535(5) 0.0741(3) Uani 1 1 d .
Cu1 Cu 0.28824(2) 0.146608(12) 0.143108(13) 0.02756(10) Uani 1 1 d .
Cu2 Cu 0.15876(2) 0.294698(12) 0.159351(14) 0.02904(10) Uani 1 1 d .
B1 B 0.4841(4) 0.2471(2) 0.52888(17) 0.0617(13) Uani 1 1 d .
B2 B 0.0315(5) 0.61841(18) 0.2704(2) 0.0729(15) Uani 1 1 d .

loop_
_atom_site_aniso_label
_atom_site_aniso_U_11
_atom_site_aniso_U_22
_atom_site_aniso_U_33
_atom_site_aniso_U_23
_atom_site_aniso_U_13
_atom_site_aniso_U_12
C1 0.0313(15) 0.0311(15) 0.0365(15) 0.0020(12) 0.0140(12) 0.0018(12)
C2 0.0376(16) 0.0347(16) 0.0387(16) 0.0016(12) 0.0194(13) 0.0009(12)
C3 0.0315(15) 0.0340(15) 0.0386(16) -0.0038(12) 0.0155(12) 0.0020(12)
C4 0.0310(15) 0.0287(14) 0.0379(15) -0.0010(11) 0.0125(12) 0.0015(11)
C5 0.0349(16) 0.0299(15) 0.0561(19) 0.0044(13) 0.0191(14) 0.0089(12)
C6 0.0350(16) 0.0299(15) 0.0545(19) 0.0106(13) 0.0172(14) 0.0041(12)
C7 0.0329(15) 0.0269(14) 0.0426(16) 0.0026(12) 0.0134(12) -0.0020(12)
C8 0.0352(16) 0.0315(15) 0.0469(17) 0.0062(13) 0.0138(13) -0.0010(12)
C9 0.0460(18) 0.0335(16) 0.0512(18) 0.0078(13) 0.0282(15) 0.0002(14)
C10 0.0422(17) 0.0324(15) 0.0481(18) 0.0015(13) 0.0246(14) 0.0010(13)
C11 0.0319(15) 0.0238(13) 0.0364(15) -0.0012(11) 0.0135(12) -0.0032(11)
C12 0.0297(14) 0.0228(13) 0.0363(15) -0.0027(11) 0.0119(11) -0.0006(11)
C13 0.0367(16) 0.0390(17) 0.0376(16) 0.0036(13) 0.0174(13) 0.0071(13)
C14 0.0389(18) 0.0472(19) 0.0516(19) 0.0069(15) 0.0224(15) 0.0092(15)
C15 0.0371(19) 0.066(2) 0.063(2) 0.0113(19) 0.0218(17) 0.0115(17)
C16 0.045(2) 0.073(3) 0.050(2) 0.0063(18) 0.0234(16) 0.0210(19)
C17 0.067(3) 0.053(2) 0.053(2) -0.0095(17) 0.0214(18) 0.0215(19)
C18 0.047(2) 0.050(2) 0.054(2) -0.0052(16) 0.0239(16) 0.0091(16)
C19 0.0333(16) 0.0395(18) 0.060(2) 0.0164(15) 0.0183(15) -0.0010(13)
C20 0.067(2) 0.055(2) 0.053(2) 0.0165(18) 0.0151(18) -0.0051(19)
C21 0.069(3) 0.079(3) 0.063(3) 0.034(2) 0.009(2) -0.007(2)
C22 0.043(2) 0.057(3) 0.096(3) 0.037(2) 0.019(2) 0.0117(18)
C23 0.0379(19) 0.0390(19) 0.099(3) 0.0224(19) 0.037(2) 0.0069(14)
C24 0.0363(17) 0.0392(18) 0.065(2) 0.0116(15) 0.0255(16) 0.0061(14)
C25 0.0334(16) 0.0269(14) 0.0444(17) -0.0039(12) 0.0074(13) -0.0047(12)
C26 0.062(2) 0.0341(18) 0.067(2) -0.0104(16) 0.0260(19) -0.0044(16)
C27 0.091(3) 0.034(2) 0.081(3) -0.0107(19) 0.030(2) -0.001(2)
C28 0.075(3) 0.0312(19) 0.102(3) -0.002(2) 0.018(3) -0.0160(19)
C29 0.047(2) 0.054(2) 0.095(3) 0.021(2) 0.019(2) -0.0178(18)
C30 0.0364(17) 0.0356(17) 0.070(2) 0.0055(16) 0.0144(16) -0.0076(14)
C31 0.0277(14) 0.0304(14) 0.0362(15) -0.0042(11) 0.0112(12) 0.0039(11)
C32 0.0336(16) 0.0434(18) 0.0431(17) -0.0097(14) 0.0079(13) 0.0002(13)
C33 0.0445(19) 0.060(2) 0.0377(17) -0.0090(15) 0.0079(14) 0.0066(16)
C34 0.046(2) 0.068(2) 0.0392(18) 0.0034(16) 0.0149(15) 0.0173(18)
C35 0.050(2) 0.053(2) 0.0456(19) 0.0078(15) 0.0265(16) 0.0065(16)
C36 0.0293(15) 0.0408(17) 0.0417(16) -0.0011(13) 0.0136(13) -0.0006(13)
C37 0.0280(14) 0.0309(15) 0.0340(14) -0.0059(11) 0.0069(11) 0.0003(11)
C38 0.0357(16) 0.0340(16) 0.0425(17) 0.0000(13) 0.0077(13) 0.0040(13)
C39 0.046(2) 0.0423(19) 0.055(2) 0.0002(16) 0.0011(16) 0.0110(15)
C40 0.0284(17) 0.054(2) 0.066(2) -0.0159(18) 0.0056(16) 0.0081(15)
C41 0.0329(17) 0.052(2) 0.056(2) -0.0157(16) 0.0174(15) -0.0013(15)
C42 0.0349(16) 0.0401(17) 0.0384(16) -0.0049(13) 0.0145(13) -0.0002(13)
C43 0.0378(16) 0.0219(13) 0.0343(14) -0.0002(11) 0.0157(12) 0.0000(11)
C44 0.0407(17) 0.0360(16) 0.0337(15) -0.0026(12) 0.0101(13) -0.0028(13)
C45 0.066(2) 0.0425(18) 0.0305(15) -0.0029(13) 0.0112(15) -0.0002(16)
C46 0.079(3) 0.0403(18) 0.0382(17) 0.0009(14) 0.0328(18) 0.0094(17)
C47 0.055(2) 0.0375(17) 0.054(2) 0.0010(14) 0.0355(17) 0.0040(15)
C48 0.0433(17) 0.0292(15) 0.0410(16) 0.0011(12) 0.0201(13) 0.0036(13)
C49 0.0323(15) 0.0272(14) 0.0386(15) -0.0021(11) 0.0140(12) -0.0025(11)
C50 0.0314(14) 0.0266(13) 0.0329(14) 0.0000(11) 0.0149(11) -0.0014(11)
C51 0.0327(15) 0.0339(15) 0.0390(16) 0.0032(12) 0.0135(12) 0.0064(12)
C52 0.0329(16) 0.0421(18) 0.0427(17) 0.0041(13) 0.0137(13) 0.0016(13)
C53 0.0288(15) 0.0418(17) 0.0369(15) -0.0103(13) 0.0112(12) -0.0027(12)
C54 0.0268(14) 0.0316(15) 0.0397(15) -0.0083(12) 0.0113(12) -0.0013(11)
C55 0.0314(16) 0.0395(17) 0.057(2) -0.0074(15) 0.0143(14) 0.0047(13)
C56 0.0372(17) 0.0325(16) 0.057(2) -0.0031(14) 0.0092(15) 0.0034(13)
C57 0.0330(16) 0.0296(15) 0.0401(16) -0.0048(12) 0.0049(12) 0.0018(12)
C58 0.0496(19) 0.0257(15) 0.0450(18) -0.0012(13) 0.0059(14) 0.0029(13)
C59 0.0504(19) 0.0322(16) 0.0461(18) 0.0056(13) 0.0117(15) 0.0001(14)
C60 0.0451(18) 0.0315(16) 0.0410(17) 0.0016(13) 0.0106(14) -0.0021(13)
C61 0.0317(15) 0.0251(14) 0.0372(15) -0.0063(11) 0.0066(12) -0.0009(11)
C62 0.0266(14) 0.0275(14) 0.0339(14) -0.0054(11) 0.0064(11) 0.0010(11)
C63 0.0274(15) 0.0484(19) 0.0406(16) -0.0065(14) 0.0111(12) -0.0034(13)
C64 0.0381(18) 0.051(2) 0.0523(19) -0.0098(16) 0.0203(15) -0.0055(15)
C65 0.048(2) 0.063(2) 0.074(3) -0.007(2) 0.0338(19) -0.0162(18)
C66 0.059(2) 0.087(3) 0.076(3) -0.010(2) 0.046(2) -0.010(2)
C67 0.055(2) 0.076(3) 0.061(2) -0.024(2) 0.0314(19) -0.006(2)
C68 0.0378(18) 0.056(2) 0.053(2) -0.0115(16) 0.0157(15) -0.0018(15)
C69 0.0839(13) 0.0495(10) 0.0911(14) 0.0094(9) 0.0122(10) 0.0213(9)
C70 0.0839(13) 0.0495(10) 0.0911(14) 0.0094(9) 0.0122(10) 0.0213(9)
C71 0.0839(13) 0.0495(10) 0.0911(14) 0.0094(9) 0.0122(10) 0.0213(9)
C72 0.0839(13) 0.0495(10) 0.0911(14) 0.0094(9) 0.0122(10) 0.0213(9)
C73 0.0839(13) 0.0495(10) 0.0911(14) 0.0094(9) 0.0122(10) 0.0213(9)
C74 0.0839(13) 0.0495(10) 0.0911(14) 0.0094(9) 0.0122(10) 0.0213(9)
C75 0.0289(15) 0.0352(16) 0.0362(15) -0.0090(12) 0.0093(12) -0.0013(12)
C76 0.0347(17) 0.053(2) 0.0473(18) -0.0035(15) 0.0167(14) -0.0005(14)
C77 0.0367(19) 0.078(3) 0.069(3) -0.004(2) 0.0269(18) -0.0053(18)
C78 0.0326(19) 0.079(3) 0.090(3) -0.007(2) 0.0164(19) 0.0138(19)
C79 0.043(2) 0.055(2) 0.069(3) 0.0045(19) 0.0051(18) 0.0127(17)
C80 0.0339(17) 0.0395(17) 0.0503(19) -0.0027(14) 0.0072(14) 0.0034(13)
C81 0.0430(17) 0.0286(15) 0.0379(16) -0.0014(12) 0.0178(13) -0.0015(12)
C82 0.0491(19) 0.0374(17) 0.0368(16) -0.0028(13) 0.0163(14) 0.0001(14)
C83 0.076(3) 0.055(2) 0.0352(17) -0.0032(16) 0.0186(17) 0.0027(19)
C84 0.113(4) 0.063(3) 0.040(2) 0.0010(18) 0.035(2) -0.014(2)
C85 0.100(3) 0.054(2) 0.059(2) -0.0043(19) 0.045(2) -0.029(2)
C86 0.063(2) 0.0404(18) 0.0446(18) -0.0076(14) 0.0261(17) -0.0146(16)
C87 0.0361(15) 0.0235(13) 0.0383(15) -0.0030(11) 0.0172(12) -0.0054(11)
C88 0.0361(17) 0.0434(18) 0.0484(18) -0.0146(14) 0.0183(14) -0.0071(14)
C89 0.0420(18) 0.0413(19) 0.051(2) -0.0112(15) 0.0063(15) -0.0025(14)
C90 0.071(3) 0.048(2) 0.0378(18) -0.0117(15) 0.0174(17) -0.0220(18)
C91 0.056(2) 0.098(3) 0.055(2) -0.034(2) 0.0339(19) -0.034(2)
C92 0.0368(18) 0.068(2) 0.053(2) -0.0220(18) 0.0256(15) -0.0156(16)
C93 0.0345(16) 0.0279(14) 0.0420(16) 0.0081(12) 0.0119(13) -0.0022(12)
C94 0.049(2) 0.0434(19) 0.0454(18) 0.0107(14) 0.0175(15) -0.0007(15)
C95 0.072(3) 0.061(3) 0.061(2) 0.025(2) 0.024(2) -0.009(2)
C96 0.090(3) 0.053(3) 0.082(3) 0.026(2) 0.017(3) -0.021(2)
C97 0.097(3) 0.0318(19) 0.077(3) 0.0113(19) 0.007(2) -0.020(2)
C98 0.064(2) 0.0297(17) 0.054(2) 0.0042(14) 0.0113(17) -0.0055(15)
C99 0.116(4) 0.078(3) 0.082(3) -0.021(3) 0.043(3) -0.010(3)
N1 0.0306(12) 0.0252(11) 0.0370(13) 0.0003(9) 0.0145(10) 0.0009(9)
N2 0.0302(12) 0.0256(12) 0.0319(12) -0.0015(9) 0.0105(10) 0.0015(9)
N3 0.0291(12) 0.0306(12) 0.0321(12) -0.0011(9) 0.0106(10) 0.0028(10)
N4 0.0352(13) 0.0274(12) 0.0358(13) -0.0001(10) 0.0096(10) 0.0004(10)
F1 0.242(5) 0.095(2) 0.083(2) -0.0260(18) 0.038(3) 0.061(3)
F2 0.103(2) 0.197(4) 0.080(2) -0.027(2) -0.0103(18) 0.056(3)
F3 0.088(2) 0.0725(18) 0.146(3) 0.0141(18) 0.050(2) 0.0144(15)
F4 0.213(4) 0.105(2) 0.074(2) 0.0297(18) 0.071(2) 0.031(3)
F5 0.207(4) 0.0504(16) 0.102(2) 0.0049(15) 0.075(2) 0.033(2)
F6 0.089(2) 0.0572(16) 0.195(4) 0.0326(19) 0.070(2) 0.0181(15)
F7 0.183(4) 0.0682(18) 0.109(2) -0.0135(17) 0.082(3) -0.015(2)
F8 0.133(3) 0.155(4) 0.124(3) -0.054(3) 0.008(3) 0.004(3)
P1 0.0286(4) 0.0242(3) 0.0346(4) -0.0040(3) 0.0115(3) -0.0033(3)
P2 0.0270(4) 0.0244(3) 0.0280(3) -0.0008(3) 0.0103(3) -0.0010(3)
P3 0.0293(4) 0.0269(4) 0.0322(4) -0.0025(3) 0.0125(3) -0.0012(3)
P4 0.0285(4) 0.0235(3) 0.0333(4) -0.0004(3) 0.0131(3) -0.0015(3)
Cl1 0.1212(12) 0.1241(13) 0.0879(9) -0.0210(9) 0.0542(9) -0.0157(10)
Cl2 0.0816(7) 0.0742(7) 0.0660(7) -0.0169(5) 0.0206(6) -0.0145(6)
Cu1 0.02842(19) 0.02315(17) 0.03245(19) -0.00222(13) 0.01095(14) -0.00029(13)
Cu2 0.02844(19) 0.02644(18) 0.03379(19) -0.00138(13) 0.01147(14) -0.00056(13)
B1 0.076(3) 0.074(3) 0.033(2) -0.003(2) 0.012(2) 0.033(3)
B2 0.115(5) 0.044(3) 0.074(3) -0.007(2) 0.049(3) 0.012(3)

loop_
_atom_type_symbol
_atom_type_description
_atom_type_scat_dispersion_real
_atom_type_scat_dispersion_imag
_atom_type_scat_source
C C 0.0033 0.0016 'International Tables Vol C Tables 4.2.6.8 and 6.1.1.4'
H H 0.0000 0.0000 'International Tables Vol C Tables 4.2.6.8 and 6.1.1.4'
N N 0.0061 0.0033 'International Tables Vol C Tables 4.2.6.8 and 6.1.1.4'
F F 0.0171 0.0103 'International Tables Vol C Tables 4.2.6.8 and 6.1.1.4'
P P 0.1023 0.0942 'International Tables Vol C Tables 4.2.6.8 and 6.1.1.4'
Cl Cl 0.1484 0.1585 'International Tables Vol C Tables 4.2.6.8 and 6.1.1.4'
Cu Cu 0.3201 1.2651 'International Tables Vol C Tables 4.2.6.8 and 6.1.1.4'
B B 0.0013 0.0007 'International Tables Vol C Tables 4.2.6.8 and 6.1.1.4'

loop_
_geom_angle_atom_site_label_1
_geom_angle_atom_site_label_2
_geom_angle_atom_site_label_3
_geom_angle
N2 C1 C2 123.0(3)
N2 C1 H1 118.5
C2 C1 H1 118.5
C3 C2 C1 120.9(3)
C3 C2 H2 119.5
C1 C2 H2 119.5
C2 C3 C4 118.2(3)
C2 C3 C13 119.2(3)
C4 C3 C13 122.6(3)
C12 C4 C3 117.4(3)
C12 C4 C5 118.5(3)
C3 C4 C5 124.1(3)
C6 C5 C4 121.3(3)
C6 C5 H5 119.4
C4 C5 H5 119.4
C5 C6 C7 121.8(3)
C5 C6 H6 119.1
C7 C6 H6 119.1
C11 C7 C8 117.9(3)
C11 C7 C6 118.2(3)
C8 C7 C6 123.8(3)
C9 C8 C7 117.5(3)
C9 C8 C19 119.8(3)
C7 C8 C19 122.7(3)
C10 C9 C8 120.4(3)
C10 C9 H9 119.8
C8 C9 H9 119.8
N1 C10 C9 123.3(3)
N1 C10 H10 118.3
C9 C10 H10 118.3
N1 C11 C7 123.0(2)
N1 C11 C12 117.3(2)
C7 C11 C12 119.7(2)
N2 C12 C4 123.2(2)
N2 C12 C11 116.4(2)
C4 C12 C11 120.4(3)
C18 C13 C14 119.4(3)
C18 C13 C3 122.2(3)
C14 C13 C3 118.3(3)
C15 C14 C13 120.4(3)
C15 C14 H14 119.8
C13 C14 H14 119.8
C16 C15 C14 119.6(4)
C16 C15 H15 120.2
C14 C15 H15 120.2
C17 C16 C15 120.8(3)
C17 C16 H16 119.6
C15 C16 H16 119.6
C16 C17 C18 120.0(4)
C16 C17 H17 120.0
C18 C17 H17 120.0
C13 C18 C17 119.7(3)
C13 C18 H18 120.1
C17 C18 H18 120.1
C24 C19 C20 118.6(3)
C24 C19 C8 121.1(3)
C20 C19 C8 120.2(3)
C19 C20 C21 120.1(4)
C19 C20 H20 120.0
C21 C20 H20 120.0
C22 C21 C20 120.5(4)
C22 C21 H21 119.8
C20 C21 H21 119.8
C23 C22 C21 119.7(4)
C23 C22 H22 120.1
C21 C22 H22 120.1
C22 C23 C24 120.6(4)
C22 C23 H23 119.7
C24 C23 H23 119.7
C19 C24 C23 120.5(4)
C19 C24 H24 119.7
C23 C24 H24 119.7
C30 C25 C26 119.9(3)
C30 C25 P1 122.7(2)
C26 C25 P1 116.4(2)
C27 C26 C25 120.6(4)
C27 C26 H26 119.7
C25 C26 H26 119.7
C26 C27 C28 118.9(4)
C26 C27 H27 120.5
C28 C27 H27 120.5
C29 C28 C27 120.9(4)
C29 C28 H28 119.5
C27 C28 H28 119.5
C28 C29 C30 120.4(4)
C28 C29 H29 119.8
C30 C29 H29 119.8
C25 C30 C29 119.4(4)
C25 C30 H30 120.3
C29 C30 H30 120.3
C36 C31 C32 119.2(3)
C36 C31 P1 118.9(2)
C32 C31 P1 121.9(2)
C33 C32 C31 119.9(3)
C33 C32 H32 120.0
C31 C32 H32 120.0
C34 C33 C32 120.5(3)
C34 C33 H33 119.8
C32 C33 H33 119.8
C33 C34 C35 120.5(3)
C33 C34 H34 119.8
C35 C34 H34 119.8
C34 C35 C36 119.6(3)
C34 C35 H35 120.2
C36 C35 H35 120.2
C31 C36 C35 120.2(3)
C31 C36 H36 119.9
C35 C36 H36 119.9
C42 C37 C38 119.1(3)
C42 C37 P2 121.4(2)
C38 C37 P2 119.0(2)
C37 C38 C39 120.2(3)
C37 C38 H38 119.9
C39 C38 H38 119.9
C40 C39 C38 120.3(3)
C40 C39 H39 119.9
C38 C39 H39 119.9
C39 C40 C41 120.2(3)
C39 C40 H40 119.9
C41 C40 H40 119.9
C40 C41 C42 120.4(3)
C40 C41 H41 119.8
C42 C41 H41 119.8
C37 C42 C41 119.8(3)
C37 C42 H42 120.1
C41 C42 H42 120.1
C48 C43 C44 118.9(3)
C48 C43 P2 118.3(2)
C44 C43 P2 122.8(2)
C45 C44 C43 120.9(3)
C45 C44 H44 119.6
C43 C44 H44 119.6
C46 C45 C44 119.5(3)
C46 C45 H45 120.2
C44 C45 H45 120.2
C45 C46 C47 120.8(3)
C45 C46 H46 119.6
C47 C46 H46 119.6
C46 C47 C48 119.2(3)
C46 C47 H47 120.4
C48 C47 H47 120.4
C43 C48 C47 120.8(3)
C43 C48 H48 119.6
C47 C48 H48 119.6
P1 C49 P3 116.41(15)
P1 C49 H49A 108.2
P3 C49 H49A 108.2
P1 C49 H49B 108.2
P3 C49 H49B 108.2
H49A C49 H49B 107.3
P2 C50 P4 116.08(14)
P2 C50 H50A 108.3
P4 C50 H50A 108.3
P2 C50 H50B 108.3
P4 C50 H50B 108.3
H50A C50 H50B 107.4
N3 C51 C52 123.4(3)
N3 C51 H51 118.3
C52 C51 H51 118.3
C53 C52 C51 120.3(3)
C53 C52 H52 119.9
C51 C52 H52 119.9
C52 C53 C54 117.5(3)
C52 C53 C63 118.8(3)
C54 C53 C63 123.7(3)
C62 C54 C53 118.2(3)
C62 C54 C55 117.9(3)
C53 C54 C55 123.8(3)
C56 C55 C54 121.8(3)
C56 C55 H55 119.1
C54 C55 H55 119.1
C55 C56 C57 121.9(3)
C55 C56 H56 119.0
C57 C56 H56 119.0
C61 C57 C58 118.1(3)
C61 C57 C56 118.3(3)
C58 C57 C56 123.5(3)
C59 C58 C57 117.9(3)
C59 C58 C69 123.1(3)
C57 C58 C69 119.1(3)
C58 C59 C60 120.2(3)
C58 C59 H59 119.9
C60 C59 H59 119.9
N4 C60 C59 123.0(3)
N4 C60 H60 118.5
C59 C60 H60 118.5
N4 C61 C57 122.6(3)
N4 C61 C62 117.6(2)
C57 C61 C62 119.8(3)
N3 C62 C54 122.9(3)
N3 C62 C61 116.7(2)
C54 C62 C61 120.3(3)
C68 C63 C64 119.1(3)
C68 C63 C53 122.0(3)
C64 C63 C53 118.7(3)
C63 C64 C65 120.6(3)
C63 C64 H64 119.7
C65 C64 H64 119.7
C66 C65 C64 119.6(4)
C66 C65 H65 120.2
C64 C65 H65 120.2
C65 C66 C67 120.3(3)
C65 C66 H66 119.9
C67 C66 H66 119.9
C66 C67 C68 120.4(4)
C66 C67 H67 119.8
C68 C67 H67 119.8
C63 C68 C67 120.0(3)
C63 C68 H68 120.0
C67 C68 H68 120.0
C70 C69 C74 119.8(4)
C70 C69 C58 121.0(4)
C74 C69 C58 119.2(4)
C69 C70 C71 121.4(5)
C69 C70 H70 119.3
C71 C70 H70 119.3
C72 C71 C70 120.0(5)
C72 C71 H71 120.0
C70 C71 H71 120.0
C71 C72 C73 120.0(4)
C71 C72 H72 120.0
C73 C72 H72 120.0
C72 C73 C74 120.8(5)
C72 C73 H73 119.6
C74 C73 H73 119.6
C69 C74 C73 117.4(5)
C69 C74 H74 121.3
C73 C74 H74 121.3
C80 C75 C76 119.2(3)
C80 C75 P3 119.5(2)
C76 C75 P3 121.1(2)
C77 C76 C75 118.9(3)
C77 C76 H76 120.6
C75 C76 H76 120.6
C78 C77 C76 121.4(4)
C78 C77 H77 119.3
C76 C77 H77 119.3
C77 C78 C79 119.9(3)
C77 C78 H78 120.0
C79 C78 H78 120.0
C78 C79 C80 119.1(4)
C78 C79 H79 120.5
C80 C79 H79 120.5
C75 C80 C79 121.5(3)
C75 C80 H80 119.3
C79 C80 H80 119.3
C86 C81 C82 119.4(3)
C86 C81 P3 117.9(2)
C82 C81 P3 122.6(2)
C83 C82 C81 120.1(3)
C83 C82 H82 120.0
C81 C82 H82 120.0
C82 C83 C84 119.6(4)
C82 C83 H83 120.2
C84 C83 H83 120.2
C85 C84 C83 120.7(3)
C85 C84 H84 119.7
C83 C84 H84 119.7
C84 C85 C86 120.0(4)
C84 C85 H85 120.0
C86 C85 H85 120.0
C81 C86 C85 120.3(3)
C81 C86 H86 119.9
C85 C86 H86 119.9
C88 C87 C92 118.1(3)
C88 C87 P4 121.9(2)
C92 C87 P4 120.0(2)
C89 C88 C87 122.0(3)
C89 C88 H88 119.0
C87 C88 H88 119.0
C90 C89 C88 119.3(3)
C90 C89 H89 120.3
C88 C89 H89 120.3
C89 C90 C91 119.1(3)
C89 C90 H90 120.4
C91 C90 H90 120.4
C92 C91 C90 120.9(3)
C92 C91 H91 119.5
C90 C91 H91 119.5
C91 C92 C87 120.4(3)
C91 C92 H92 119.8
C87 C92 H92 119.8
C98 C93 C94 118.8(3)
C98 C93 P4 119.9(2)
C94 C93 P4 121.1(2)
C95 C94 C93 119.7(3)
C95 C94 H94 120.2
C93 C94 H94 120.2
C96 C95 C94 121.0(4)
C96 C95 H95 119.5
C94 C95 H95 119.5
C95 C96 C97 120.2(4)
C95 C96 H96 119.9
C97 C96 H96 119.9
C96 C97 C98 120.0(4)
C96 C97 H97 120.0
C98 C97 H97 120.0
C93 C98 C97 120.3(4)
C93 C98 H98 119.9
C97 C98 H98 119.9
Cl1 C99 Cl2 115.3(3)
Cl1 C99 H99A 108.5
Cl2 C99 H99A 108.5
Cl1 C99 H99B 108.5
Cl2 C99 H99B 108.5
H99A C99 H99B 107.5
C10 N1 C11 117.7(2)
C10 N1 Cu1 129.3(2)
C11 N1 Cu1 112.71(18)
C1 N2 C12 117.3(2)
C1 N2 Cu1 128.85(19)
C12 N2 Cu1 112.64(17)
C51 N3 C62 117.8(2)
C51 N3 Cu2 127.24(19)
C62 N3 Cu2 113.79(18)
C60 N4 C61 118.3(3)
C60 N4 Cu2 129.1(2)
C61 N4 Cu2 111.95(18)
C31 P1 C49 103.67(13)
C31 P1 C25 103.08(14)
C49 P1 C25 103.84(13)
C31 P1 Cu1 116.55(10)
C49 P1 Cu1 124.15(10)
C25 P1 Cu1 102.92(10)
C43 P2 C37 103.04(13)
C43 P2 C50 106.31(12)
C37 P2 C50 102.65(13)
C43 P2 Cu1 116.89(9)
C37 P2 Cu1 106.52(9)
C50 P2 Cu1 119.27(10)
C81 P3 C75 101.04(14)
C81 P3 C49 107.24(13)
C75 P3 C49 100.21(13)
C81 P3 Cu2 114.39(10)
C75 P3 Cu2 107.24(9)
C49 P3 Cu2 123.43(10)
C87 P4 C93 101.79(13)
C87 P4 C50 102.79(13)
C93 P4 C50 100.94(13)
C87 P4 Cu2 115.48(9)
C93 P4 Cu2 109.08(10)
C50 P4 Cu2 123.82(9)
N2 Cu1 N1 79.70(9)
N2 Cu1 P1 108.25(7)
N1 Cu1 P1 105.86(7)
N2 Cu1 P2 101.25(7)
N1 Cu1 P2 103.49(7)
P1 Cu1 P2 141.34(3)
N3 Cu2 N4 79.10(9)
N3 Cu2 P4 122.56(7)
N4 Cu2 P4 108.04(7)
N3 Cu2 P3 97.69(7)
N4 Cu2 P3 98.25(7)
P4 Cu2 P3 134.83(3)
F4 B1 F1 111.6(4)
F4 B1 F2 110.5(5)
F1 B1 F2 106.9(4)
F4 B1 F3 108.0(4)
F1 B1 F3 116.6(5)
F2 B1 F3 102.9(3)
F5 B2 F6 109.2(5)
F5 B2 F8 112.2(5)
F6 B2 F8 106.0(4)
F5 B2 F7 110.9(4)
F6 B2 F7 110.9(5)
F8 B2 F7 107.6(5)

loop_
_geom_bond_atom_site_label_1
_geom_bond_atom_site_label_2
_geom_bond_distance
C1 N2 1.333(4)
C1 C2 1.388(4)
C1 H1 0.9500
C2 C3 1.365(4)
C2 H2 0.9500
C3 C4 1.427(4)
C3 C13 1.499(4)
C4 C12 1.407(4)
C4 C5 1.432(4)
C5 C6 1.354(4)
C5 H5 0.9500
C6 C7 1.437(4)
C6 H6 0.9500
C7 C11 1.412(4)
C7 C8 1.425(4)
C8 C9 1.384(4)
C8 C19 1.487(4)
C9 C10 1.382(4)
C9 H9 0.9500
C10 N1 1.338(4)
C10 H10 0.9500
C11 N1 1.352(4)
C11 C12 1.443(4)
C12 N2 1.371(4)
C13 C18 1.379(5)
C13 C14 1.401(5)
C14 C15 1.385(5)
C14 H14 0.9500
C15 C16 1.377(6)
C15 H15 0.9500
C16 C17 1.371(6)
C16 H16 0.9500
C17 C18 1.404(5)
C17 H17 0.9500
C18 H18 0.9500
C19 C24 1.387(5)
C19 C20 1.391(5)
C20 C21 1.397(5)
C20 H20 0.9500
C21 C22 1.374(7)
C21 H21 0.9500
C22 C23 1.364(6)
C22 H22 0.9500
C23 C24 1.391(5)
C23 H23 0.9500
C24 H24 0.9500
C25 C30 1.381(5)
C25 C26 1.402(5)
C25 P1 1.838(3)
C26 C27 1.383(5)
C26 H26 0.9500
C27 C28 1.390(6)
C27 H27 0.9500
C28 C29 1.372(6)
C28 H28 0.9500
C29 C30 1.397(5)
C29 H29 0.9500
C30 H30 0.9500
C31 C36 1.390(4)
C31 C32 1.401(4)
C31 P1 1.817(3)
C32 C33 1.383(5)
C32 H32 0.9500
C33 C34 1.376(5)
C33 H33 0.9500
C34 C35 1.380(5)
C34 H34 0.9500
C35 C36 1.397(4)
C35 H35 0.9500
C36 H36 0.9500
C37 C42 1.393(4)
C37 C38 1.397(4)
C37 P2 1.825(3)
C38 C39 1.402(5)
C38 H38 0.9500
C39 C40 1.372(5)
C39 H39 0.9500
C40 C41 1.376(5)
C40 H40 0.9500
C41 C42 1.410(4)
C41 H41 0.9500
C42 H42 0.9500
C43 C48 1.382(4)
C43 C44 1.392(4)
C43 P2 1.821(3)
C44 C45 1.389(4)
C44 H44 0.9500
C45 C46 1.380(5)
C45 H45 0.9500
C46 C47 1.383(5)
C46 H46 0.9500
C47 C48 1.401(4)
C47 H47 0.9500
C48 H48 0.9500
C49 P1 1.836(3)
C49 P3 1.849(3)
C49 H49A 0.9900
C49 H49B 0.9900
C50 P2 1.835(3)
C50 P4 1.844(3)
C50 H50A 0.9900
C50 H50B 0.9900
C51 N3 1.320(4)
C51 C52 1.396(4)
C51 H51 0.9500
C52 C53 1.382(4)
C52 H52 0.9500
C53 C54 1.423(4)
C53 C63 1.482(4)
C54 C62 1.404(4)
C54 C55 1.441(4)
C55 C56 1.336(5)
C55 H55 0.9500
C56 C57 1.428(5)
C56 H56 0.9500
C57 C61 1.410(4)
C57 C58 1.425(4)
C58 C59 1.382(5)
C58 C69 1.487(5)
C59 C60 1.394(5)
C59 H59 0.9500
C60 N4 1.334(4)
C60 H60 0.9500
C61 N4 1.359(4)
C61 C62 1.439(4)
C62 N3 1.364(4)
C63 C68 1.395(5)
C63 C64 1.397(5)
C64 C65 1.401(5)
C64 H64 0.9500
C65 C66 1.379(6)
C65 H65 0.9500
C66 C67 1.388(6)
C66 H66 0.9500
C67 C68 1.395(5)
C67 H67 0.9500
C68 H68 0.9500
C69 C70 1.375(7)
C69 C74 1.384(7)
C70 C71 1.379(6)
C70 H70 0.9500
C71 C72 1.325(7)
C71 H71 0.9500
C72 C73 1.396(7)
C72 H72 0.9500
C73 C74 1.408(6)
C73 H73 0.9500
C74 H74 0.9500
C75 C80 1.384(4)
C75 C76 1.401(4)
C75 P3 1.836(3)
C76 C77 1.391(5)
C76 H76 0.9500
C77 C78 1.381(6)
C77 H77 0.9500
C78 C79 1.383(6)
C78 H78 0.9500
C79 C80 1.394(5)
C79 H79 0.9500
C80 H80 0.9500
C81 C86 1.385(4)
C81 C82 1.393(4)
C81 P3 1.826(3)
C82 C83 1.386(5)
C82 H82 0.9500
C83 C84 1.390(6)
C83 H83 0.9500
C84 C85 1.361(6)
C84 H84 0.9500
C85 C86 1.390(5)
C85 H85 0.9500
C86 H86 0.9500
C87 C88 1.384(4)
C87 C92 1.384(4)
C87 P4 1.824(3)
C88 C89 1.382(5)
C88 H88 0.9500
C89 C90 1.382(5)
C89 H89 0.9500
C90 C91 1.387(6)
C90 H90 0.9500
C91 C92 1.380(5)
C91 H91 0.9500
C92 H92 0.9500
C93 C98 1.381(4)
C93 C94 1.397(5)
C93 P4 1.838(3)
C94 C95 1.388(5)
C94 H94 0.9500
C95 C96 1.351(7)
C95 H95 0.9500
C96 C97 1.374(7)
C96 H96 0.9500
C97 C98 1.392(5)
C97 H97 0.9500
C98 H98 0.9500
C99 Cl1 1.719(5)
C99 Cl2 1.753(5)
C99 H99A 0.9900
C99 H99B 0.9900
N1 Cu1 2.091(2)
N2 Cu1 2.081(2)
N3 Cu2 2.081(2)
N4 Cu2 2.130(2)
F1 B1 1.338(5)
F2 B1 1.375(6)
F3 B1 1.390(6)
F4 B1 1.334(6)
F5 B2 1.357(6)
F6 B2 1.360(6)
F7 B2 1.391(6)
F8 B2 1.367(7)
P1 Cu1 2.2183(8)
P2 Cu1 2.2369(8)
P3 Cu2 2.2845(8)
P4 Cu2 2.2296(8)

loop_
_geom_torsion_atom_site_label_1
_geom_torsion_atom_site_label_2
_geom_torsion_atom_site_label_3
_geom_torsion_atom_site_label_4
_geom_torsion
N2 C1 C2 C3 0.0(5)
C1 C2 C3 C4 0.7(5)
C1 C2 C3 C13 -177.4(3)
C2 C3 C4 C12 -1.5(4)
C13 C3 C4 C12 176.6(3)
C2 C3 C4 C5 -177.8(3)
C13 C3 C4 C5 0.3(5)
C12 C4 C5 C6 2.4(5)
C3 C4 C5 C6 178.7(3)
C4 C5 C6 C7 -0.2(5)
C5 C6 C7 C11 -3.5(5)
C5 C6 C7 C8 179.4(3)
C11 C7 C8 C9 -1.5(4)
C6 C7 C8 C9 175.5(3)
C11 C7 C8 C19 176.6(3)
C6 C7 C8 C19 -6.4(5)
C7 C8 C9 C10 -0.5(5)
C19 C8 C9 C10 -178.6(3)
C8 C9 C10 N1 1.8(5)
C8 C7 C11 N1 2.4(4)
C6 C7 C11 N1 -174.8(3)
C8 C7 C11 C12 -177.8(3)
C6 C7 C11 C12 5.0(4)
C3 C4 C12 N2 1.6(4)
C5 C4 C12 N2 178.2(3)
C3 C4 C12 C11 -177.3(3)
C5 C4 C12 C11 -0.8(4)
N1 C11 C12 N2 -2.1(4)
C7 C11 C12 N2 178.0(3)
N1 C11 C12 C4 176.9(3)
C7 C11 C12 C4 -2.9(4)
C2 C3 C13 C18 -118.9(4)
C4 C3 C13 C18 63.0(4)
C2 C3 C13 C14 58.9(4)
C4 C3 C13 C14 -119.2(3)
C18 C13 C14 C15 -0.6(5)
C3 C13 C14 C15 -178.5(3)
C13 C14 C15 C16 0.3(5)
C14 C15 C16 C17 -0.4(6)
C15 C16 C17 C18 0.8(6)
C14 C13 C18 C17 1.0(5)
C3 C13 C18 C17 178.8(3)
C16 C17 C18 C13 -1.1(6)
C9 C8 C19 C24 122.5(4)
C7 C8 C19 C24 -55.5(4)
C9 C8 C19 C20 -54.5(5)
C7 C8 C19 C20 127.5(4)
C24 C19 C20 C21 1.0(5)
C8 C19 C20 C21 178.1(4)
C19 C20 C21 C22 -1.2(6)
C20 C21 C22 C23 0.3(6)
C21 C22 C23 C24 0.7(6)
C20 C19 C24 C23 0.0(5)
C8 C19 C24 C23 -177.0(3)
C22 C23 C24 C19 -0.9(5)
C30 C25 C26 C27 0.0(6)
P1 C25 C26 C27 168.9(3)
C25 C26 C27 C28 0.7(7)
C26 C27 C28 C29 -1.0(7)
C27 C28 C29 C30 0.8(7)
C26 C25 C30 C29 -0.2(5)
P1 C25 C30 C29 -168.5(3)
C28 C29 C30 C25 -0.2(6)
C36 C31 C32 C33 -1.3(4)
P1 C31 C32 C33 177.6(2)
C31 C32 C33 C34 0.0(5)
C32 C33 C34 C35 0.8(5)
C33 C34 C35 C36 -0.1(5)
C32 C31 C36 C35 2.0(4)
P1 C31 C36 C35 -176.9(2)
C34 C35 C36 C31 -1.3(5)
C42 C37 C38 C39 0.6(5)
P2 C37 C38 C39 172.4(2)
C37 C38 C39 C40 0.1(5)
C38 C39 C40 C41 -0.3(5)
C39 C40 C41 C42 -0.2(5)
C38 C37 C42 C41 -1.0(4)
P2 C37 C42 C41 -172.7(2)
C40 C41 C42 C37 0.8(5)
C48 C43 C44 C45 -1.2(4)
P2 C43 C44 C45 179.6(2)
C43 C44 C45 C46 1.0(5)
C44 C45 C46 C47 -0.8(5)
C45 C46 C47 C48 0.8(5)
C44 C43 C48 C47 1.2(4)
P2 C43 C48 C47 -179.5(2)
C46 C47 C48 C43 -1.0(5)
N3 C51 C52 C53 -0.6(5)
C51 C52 C53 C54 1.1(4)
C51 C52 C53 C63 179.2(3)
C52 C53 C54 C62 -0.2(4)
C63 C53 C54 C62 -178.3(3)
C52 C53 C54 C55 174.5(3)
C63 C53 C54 C55 -3.5(5)
C62 C54 C55 C56 -1.5(5)
C53 C54 C55 C56 -176.3(3)
C54 C55 C56 C57 0.9(5)
C55 C56 C57 C61 0.2(5)
C55 C56 C57 C58 176.9(3)
C61 C57 C58 C59 -0.1(4)
C56 C57 C58 C59 -176.8(3)
C61 C57 C58 C69 -179.8(3)
C56 C57 C58 C69 3.5(5)
C57 C58 C59 C60 -0.1(5)
C69 C58 C59 C60 179.6(4)
C58 C59 C60 N4 0.6(5)
C58 C57 C61 N4 -0.2(4)
C56 C57 C61 N4 176.7(3)
C58 C57 C61 C62 -177.6(3)
C56 C57 C61 C62 -0.7(4)
C53 C54 C62 N3 -1.2(4)
C55 C54 C62 N3 -176.3(3)
C53 C54 C62 C61 176.1(3)
C55 C54 C62 C61 1.0(4)
N4 C61 C62 N3 0.0(4)
C57 C61 C62 N3 177.5(3)
N4 C61 C62 C54 -177.4(2)
C57 C61 C62 C54 0.1(4)
C52 C53 C63 C68 127.9(4)
C54 C53 C63 C68 -54.0(5)
C52 C53 C63 C64 -47.1(4)
C54 C53 C63 C64 130.9(3)
C68 C63 C64 C65 0.9(5)
C53 C63 C64 C65 176.1(3)
C63 C64 C65 C66 -1.0(6)
C64 C65 C66 C67 0.1(7)
C65 C66 C67 C68 0.9(7)
C64 C63 C68 C67 0.0(5)
C53 C63 C68 C67 -175.0(3)
C66 C67 C68 C63 -0.9(6)
C59 C58 C69 C70 -106.2(5)
C57 C58 C69 C70 73.5(6)
C59 C58 C69 C74 71.3(6)
C57 C58 C69 C74 -109.0(5)
C74 C69 C70 C71 5.2(8)
C58 C69 C70 C71 -177.2(5)
C69 C70 C71 C72 1.1(8)
C70 C71 C72 C73 -6.4(8)
C71 C72 C73 C74 5.4(8)
C70 C69 C74 C73 -6.0(8)
C58 C69 C74 C73 176.4(4)
C72 C73 C74 C69 0.9(8)
C80 C75 C76 C77 1.5(5)
P3 C75 C76 C77 176.5(3)
C75 C76 C77 C78 -1.3(6)
C76 C77 C78 C79 0.3(7)
C77 C78 C79 C80 0.5(6)
C76 C75 C80 C79 -0.7(5)
P3 C75 C80 C79 -175.8(3)
C78 C79 C80 C75 -0.3(6)
C86 C81 C82 C83 -1.1(5)
P3 C81 C82 C83 174.3(3)
C81 C82 C83 C84 0.5(5)
C82 C83 C84 C85 0.0(7)
C83 C84 C85 C86 0.1(7)
C82 C81 C86 C85 1.2(5)
P3 C81 C86 C85 -174.4(3)
C84 C85 C86 C81 -0.8(6)
C92 C87 C88 C89 2.6(5)
P4 C87 C88 C89 -179.3(3)
C87 C88 C89 C90 -0.7(5)
C88 C89 C90 C91 -3.0(6)
C89 C90 C91 C92 4.9(7)
C90 C91 C92 C87 -3.1(7)
C88 C87 C92 C91 -0.7(6)
P4 C87 C92 C91 -178.8(3)
C98 C93 C94 C95 1.5(5)
P4 C93 C94 C95 176.0(3)
C93 C94 C95 C96 -0.9(6)
C94 C95 C96 C97 -0.5(7)
C95 C96 C97 C98 1.3(7)
C94 C93 C98 C97 -0.8(5)
P4 C93 C98 C97 -175.4(3)
C96 C97 C98 C93 -0.6(7)
C9 C10 N1 C11 -1.0(5)
C9 C10 N1 Cu1 -174.5(2)
C7 C11 N1 C10 -1.1(4)
C12 C11 N1 C10 179.0(3)
C7 C11 N1 Cu1 173.4(2)
C12 C11 N1 Cu1 -6.4(3)
C2 C1 N2 C12 0.1(4)
C2 C1 N2 Cu1 166.5(2)
C4 C12 N2 C1 -0.9(4)
C11 C12 N2 C1 178.1(2)
C4 C12 N2 Cu1 -169.5(2)
C11 C12 N2 Cu1 9.5(3)
C52 C51 N3 C62 -0.8(4)
C52 C51 N3 Cu2 -167.7(2)
C54 C62 N3 C51 1.8(4)
C61 C62 N3 C51 -175.6(3)
C54 C62 N3 Cu2 170.4(2)
C61 C62 N3 Cu2 -7.0(3)
C59 C60 N4 C61 -0.9(4)
C59 C60 N4 Cu2 168.8(2)
C57 C61 N4 C60 0.7(4)
C62 C61 N4 C60 178.1(3)
C57 C61 N4 Cu2 -170.7(2)
C62 C61 N4 Cu2 6.7(3)
C36 C31 P1 C49 106.8(2)
C32 C31 P1 C49 -72.1(3)
C36 C31 P1 C25 -145.2(2)
C32 C31 P1 C25 35.9(3)
C36 C31 P1 Cu1 -33.3(3)
C32 C31 P1 Cu1 147.8(2)
P3 C49 P1 C31 -73.96(19)
P3 C49 P1 C25 178.59(16)
P3 C49 P1 Cu1 62.15(19)
C30 C25 P1 C31 -140.9(3)
C26 C25 P1 C31 50.4(3)
C30 C25 P1 C49 -33.1(3)
C26 C25 P1 C49 158.3(3)
C30 C25 P1 Cu1 97.5(3)
C26 C25 P1 Cu1 -71.2(3)
C48 C43 P2 C37 -138.0(2)
C44 C43 P2 C37 41.2(3)
C48 C43 P2 C50 114.4(2)
C44 C43 P2 C50 -66.4(3)
C48 C43 P2 Cu1 -21.6(3)
C44 C43 P2 Cu1 157.6(2)
C42 C37 P2 C43 -144.3(2)
C38 C37 P2 C43 44.0(3)
C42 C37 P2 C50 -34.0(3)
C38 C37 P2 C50 154.3(2)
C42 C37 P2 Cu1 92.1(2)
C38 C37 P2 Cu1 -79.6(2)
P4 C50 P2 C43 -51.32(19)
P4 C50 P2 C37 -159.17(16)
P4 C50 P2 Cu1 83.44(16)
C86 C81 P3 C75 123.2(3)
C82 C81 P3 C75 -52.3(3)
C86 C81 P3 C49 -132.4(3)
C82 C81 P3 C49 52.2(3)
C86 C81 P3 Cu2 8.4(3)
C82 C81 P3 Cu2 -167.1(2)
C80 C75 P3 C81 -33.3(3)
C76 C75 P3 C81 151.7(3)
C80 C75 P3 C49 -143.3(3)
C76 C75 P3 C49 41.7(3)
C80 C75 P3 Cu2 86.7(2)
C76 C75 P3 Cu2 -88.3(3)
P1 C49 P3 C81 66.7(2)
P1 C49 P3 C75 171.70(16)
P1 C49 P3 Cu2 -69.64(18)
C88 C87 P4 C93 -63.5(3)
C92 C87 P4 C93 114.6(3)
C88 C87 P4 C50 40.8(3)
C92 C87 P4 C50 -141.1(3)
C88 C87 P4 Cu2 178.6(2)
C92 C87 P4 Cu2 -3.4(3)
C98 C93 P4 C87 -32.5(3)
C94 C93 P4 C87 153.1(3)
C98 C93 P4 C50 -138.2(3)
C94 C93 P4 C50 47.4(3)
C98 C93 P4 Cu2 90.0(3)
C94 C93 P4 Cu2 -84.4(3)
P2 C50 P4 C87 85.36(17)
P2 C50 P4 C93 -169.73(16)
P2 C50 P4 Cu2 -47.72(19)
C1 N2 Cu1 N1 -176.7(3)
C12 N2 Cu1 N1 -9.82(18)
C1 N2 Cu1 P1 79.8(2)
C12 N2 Cu1 P1 -113.27(18)
C1 N2 Cu1 P2 -74.9(2)
C12 N2 Cu1 P2 92.04(18)
C10 N1 Cu1 N2 -177.5(3)
C11 N1 Cu1 N2 8.74(19)
C10 N1 Cu1 P1 -71.3(3)
C11 N1 Cu1 P1 114.96(18)
C10 N1 Cu1 P2 83.3(3)
C11 N1 Cu1 P2 -90.49(19)
C31 P1 Cu1 N2 -40.40(12)
C49 P1 Cu1 N2 -171.54(13)
C25 P1 Cu1 N2 71.58(12)
C31 P1 Cu1 N1 -124.55(12)
C49 P1 Cu1 N1 104.31(13)
C25 P1 Cu1 N1 -12.57(12)
C31 P1 Cu1 P2 97.43(11)
C49 P1 Cu1 P2 -33.71(13)
C25 P1 Cu1 P2 -150.59(11)
C43 P2 Cu1 N2 -132.08(12)
C37 P2 Cu1 N2 -17.61(12)
C50 P2 Cu1 N2 97.74(12)
C43 P2 Cu1 N1 -50.11(12)
C37 P2 Cu1 N1 64.36(12)
C50 P2 Cu1 N1 179.71(12)
C43 P2 Cu1 P1 88.47(11)
C37 P2 Cu1 P1 -157.06(10)
C50 P2 Cu1 P1 -41.71(11)
C51 N3 Cu2 N4 175.3(3)
C62 N3 Cu2 N4 8.01(19)
C51 N3 Cu2 P4 -80.1(3)
C62 N3 Cu2 P4 112.55(18)
C51 N3 Cu2 P3 78.4(2)
C62 N3 Cu2 P3 -88.97(18)
C60 N4 Cu2 N3 -178.1(3)
C61 N4 Cu2 N3 -7.87(19)
C60 N4 Cu2 P4 61.0(3)
C61 N4 Cu2 P4 -128.78(18)
C60 N4 Cu2 P3 -81.8(3)
C61 N4 Cu2 P3 88.44(19)
C87 P4 Cu2 N3 -11.62(13)
C93 P4 Cu2 N3 -125.46(13)
C50 P4 Cu2 N3 116.29(13)
C87 P4 Cu2 N4 76.78(12)
C93 P4 Cu2 N4 -37.06(13)
C50 P4 Cu2 N4 -155.32(13)
C87 P4 Cu2 P3 -160.78(10)
C93 P4 Cu2 P3 85.38(11)
C50 P4 Cu2 P3 -32.87(12)
C81 P3 Cu2 N3 150.18(13)
C75 P3 Cu2 N3 39.03(12)
C49 P3 Cu2 N3 -76.26(13)
C81 P3 Cu2 N4 70.15(13)
C75 P3 Cu2 N4 -41.00(13)
C49 P3 Cu2 N4 -156.28(13)
C81 P3 Cu2 P4 -55.67(12)
C75 P3 Cu2 P4 -166.82(11)
C49 P3 Cu2 P4 77.89(12)

loop_
_platon_squeeze_void_nr
_platon_squeeze_void_average_x
_platon_squeeze_void_average_y
_platon_squeeze_void_average_z
_platon_squeeze_void_volume
_platon_squeeze_void_count_electrons
1 -0.500 0.000 0.500 816.2 338.6
2 -0.500 0.500 1.000 816.2 338.0
